data_7033182
loop_
_publ_author_name
'Santoro, Amedeo'
'Sambiagio, Carlo'
'McGowan, Patrick C.'
'Halcrow, Malcolm A.'

_publ_section_title
;
 Synthesis and coordination chemistry of 1,1,1-tris-(pyrid-2-yl)ethane.
;
_journal_issue 3
_journal_name_full 'Dalton transactions (Cambridge, England : 2003)'
_journal_page_first 1060
_journal_page_last 1069
_journal_paper_doi 10.1039/c4dt02824d
_journal_volume 44
_journal_year 2015
_chemical_formula_moiety 'C18 H15 Cu N3 O3, 4.25[H2 O]'
_chemical_formula_sum 'C18 H23.5 Cu N3 O7.25'
_chemical_formula_weight 461.44
_chemical_name_systematic
; 
Carbonato-[1,1,1-tris(pyrid-2-yl)ethane]copper(II) hydrate 
;
_space_group_IT_number 4
_symmetry_cell_setting monoclinic
_symmetry_space_group_name_Hall 'P 2yb'
_symmetry_space_group_name_H-M 'P 1 21 1'
_atom_sites_solution_hydrogens geom
_atom_sites_solution_primary direct
_atom_sites_solution_secondary difmap
_audit_creation_method SHELXL-97
_cell_angle_alpha 90.00
_cell_angle_beta 103.014(3)
_cell_angle_gamma 90.00
_cell_formula_units_Z 8
_cell_length_a 10.6195(3)
_cell_length_b 25.6995(7)
_cell_length_c 14.7591(4)
_cell_measurement_reflns_used 9714
_cell_measurement_temperature 100(2)
_cell_measurement_theta_max 27.03
_cell_measurement_theta_min 3.44
_cell_volume 3924.53(19)
_computing_cell_refinement 'CrysAlisPro, Agilent Technologies'
_computing_data_collection 'CrysAlisPro, Agilent Technologies'
_computing_data_reduction 'CrysAlisPro, Agilent Technologies'
_computing_molecular_graphics 'XSEED (Barbour, 2001)'
_computing_publication_material 'local program'
_computing_structure_refinement 'SHELXL-97 (Sheldrick, 1997)'
_computing_structure_solution 'SHELXS-97 (Sheldrick, 1990)'
_diffrn_ambient_temperature 100(2)
_diffrn_detector_area_resol_mean 5.3095
_diffrn_measured_fraction_theta_full 0.903
_diffrn_measured_fraction_theta_max 0.903
_diffrn_measurement_device_type 'SuperNova, Dual, Cu at zero, Atlas'
_diffrn_measurement_method '\w scans'
_diffrn_radiation_monochromator mirror
_diffrn_radiation_source 'SuperNova (Mo) X-ray Source'
_diffrn_radiation_type MoK\a
_diffrn_radiation_wavelength 0.71073
_diffrn_reflns_av_R_equivalents 0.0411
_diffrn_reflns_av_sigmaI/netI 0.0666
_diffrn_reflns_limit_h_max 13
_diffrn_reflns_limit_h_min -13
_diffrn_reflns_limit_k_max 33
_diffrn_reflns_limit_k_min -26
_diffrn_reflns_limit_l_max 19
_diffrn_reflns_limit_l_min -11
_diffrn_reflns_number 26458
_diffrn_reflns_theta_full 27.73
_diffrn_reflns_theta_max 27.73
_diffrn_reflns_theta_min 3.06
_diffrn_standards_decay_% 0
_diffrn_standards_interval_count 0
_diffrn_standards_interval_time 0
_diffrn_standards_number 0
_exptl_absorpt_coefficient_mu 1.161
_exptl_absorpt_correction_T_max 1.000
_exptl_absorpt_correction_T_min 0.980
_exptl_absorpt_correction_type multi-scan
_exptl_absorpt_process_details
; 
CrysAlisPro, Agilent Technologies,
Version 1.171.36.24 (release 03-12-2012 CrysAlis171 .NET)
Empirical absorption correction using spherical harmonics,
 implemented in SCALE3 ABSPACK scaling algorithm.
;
_exptl_crystal_colour blue
_exptl_crystal_density_diffrn 1.562
_exptl_crystal_density_method 'not measured'
_exptl_crystal_description block
_exptl_crystal_F_000 1916
_exptl_crystal_size_max 0.17
_exptl_crystal_size_mid 0.15
_exptl_crystal_size_min 0.10
_refine_diff_density_max 0.604
_refine_diff_density_min -0.430
_refine_diff_density_rms 0.084
_refine_ls_abs_structure_details 'Flack H D (1983), Acta Cryst. A39, 876-881'
_refine_ls_abs_structure_Flack -0.006(8)
_refine_ls_extinction_method none
_refine_ls_goodness_of_fit_ref 1.047
_refine_ls_hydrogen_treatment mixed
_refine_ls_matrix_type full
_refine_ls_number_parameters 1160
_refine_ls_number_reflns 13638
_refine_ls_number_restraints 52
_refine_ls_restrained_S_all 1.046
_refine_ls_R_factor_all 0.0507
_refine_ls_R_factor_gt 0.0410
_refine_ls_shift/su_max 0.001
_refine_ls_shift/su_mean 0.000
_refine_ls_structure_factor_coef Fsqd
_refine_ls_weighting_details 'calc w=1/[\s^2^(Fo^2^)+(0.0265P)^2^+2.2643P] where P=(Fo^2^+2Fc^2^)/3'
_refine_ls_weighting_scheme calc
_refine_ls_wR_factor_gt 0.0794
_refine_ls_wR_factor_ref 0.0859
_reflns_number_gt 12148
_reflns_number_total 13638
_reflns_threshold_expression >2sigma(I)
_cod_data_source_file c4dt02824d3.cif
_cod_data_source_block as172260
_cod_depositor_comments 'Adding full bibliography for 7033173--7033183.cif.'
_cod_original_sg_symbol_H-M 'P 21'
_cod_original_formula_sum 'C18 H23.50 Cu N3 O7.25'
_cod_database_code 7033182

loop_
_symmetry_equiv_pos_as_xyz
'x, y, z'
'-x, y+1/2, -z'

loop_
_atom_site_label
_atom_site_type_symbol
_atom_site_fract_x
_atom_site_fract_y
_atom_site_fract_z
_atom_site_U_iso_or_equiv
_atom_site_adp_type
_atom_site_occupancy
_atom_site_symmetry_multiplicity
_atom_site_calc_flag
_atom_site_refinement_flags
_atom_site_disorder_assembly
_atom_site_disorder_group
Cu1 Cu 0.38680(5) 0.346660(19) 0.68307(3) 0.01320(11) Uani 1 1 d . . .
C1 C -0.0472(4) 0.36009(17) 0.6805(3) 0.0185(10) Uani 1 1 d . . .
H1A H -0.0667 0.3434 0.7354 0.028 Uiso 1 1 calc R . .
H1B H -0.0997 0.3442 0.6241 0.028 Uiso 1 1 calc R . .
H1C H -0.0669 0.3973 0.6813 0.028 Uiso 1 1 calc R . .
C2 C 0.0957(4) 0.35288(16) 0.6816(3) 0.0133(9) Uani 1 1 d . . .
N1 N 0.3096(3) 0.37435(13) 0.7835(2) 0.0131(8) Uani 1 1 d . . .
C3 C 0.1802(4) 0.37469(16) 0.7735(3) 0.0139(9) Uani 1 1 d . . .
C4 C 0.1272(4) 0.39087(16) 0.8459(3) 0.0141(9) Uani 1 1 d . . .
H4 H 0.0360 0.3915 0.8386 0.017 Uiso 1 1 calc R . .
C5 C 0.2072(4) 0.40619(17) 0.9290(3) 0.0173(9) Uani 1 1 d . . .
H5 H 0.1708 0.4176 0.9788 0.021 Uiso 1 1 calc R . .
C6 C 0.3382(4) 0.40492(16) 0.9397(3) 0.0152(9) Uani 1 1 d . . .
H6 H 0.3945 0.4148 0.9966 0.018 Uiso 1 1 calc R . .
C7 C 0.3861(4) 0.38872(16) 0.8645(3) 0.0146(9) Uani 1 1 d . . .
H7 H 0.4771 0.3878 0.8707 0.018 Uiso 1 1 calc R . .
N2 N 0.2519(3) 0.38204(13) 0.5893(2) 0.0141(8) Uani 1 1 d . . .
C8 C 0.1275(4) 0.37979(16) 0.5944(3) 0.0142(9) Uani 1 1 d . . .
C9 C 0.0312(4) 0.40019(17) 0.5231(3) 0.0183(10) Uani 1 1 d . . .
H9 H -0.0568 0.3983 0.5269 0.022 Uiso 1 1 calc R . .
C10 C 0.0640(5) 0.42308(17) 0.4470(3) 0.0229(11) Uani 1 1 d . . .
H10 H -0.0013 0.4364 0.3975 0.027 Uiso 1 1 calc R . .
C11 C 0.1929(4) 0.42649(17) 0.4435(3) 0.0198(10) Uani 1 1 d . . .
H11 H 0.2181 0.4431 0.3928 0.024 Uiso 1 1 calc R . .
C12 C 0.2835(4) 0.40522(17) 0.5153(3) 0.0172(10) Uani 1 1 d . . .
H12 H 0.3720 0.4069 0.5129 0.021 Uiso 1 1 calc R . .
N3 N 0.2509(3) 0.28197(14) 0.6798(2) 0.0140(8) Uani 1 1 d . . .
C13 C 0.1292(4) 0.29390(17) 0.6795(3) 0.0142(9) Uani 1 1 d . . .
C14 C 0.0368(4) 0.25531(17) 0.6818(3) 0.0156(9) Uani 1 1 d . . .
H14 H -0.0507 0.2643 0.6795 0.019 Uiso 1 1 calc R . .
C15 C 0.0757(4) 0.20375(18) 0.6876(3) 0.0186(10) Uani 1 1 d . . .
H15 H 0.0153 0.1770 0.6912 0.022 Uiso 1 1 calc R . .
C16 C 0.2028(5) 0.19116(18) 0.6883(3) 0.0206(10) Uani 1 1 d . . .
H16 H 0.2308 0.1560 0.6918 0.025 Uiso 1 1 calc R . .
C17 C 0.2878(5) 0.23148(17) 0.6836(3) 0.0185(10) Uani 1 1 d . . .
H17 H 0.3749 0.2234 0.6831 0.022 Uiso 1 1 calc R . .
C18 C 0.5896(4) 0.31160(17) 0.6767(3) 0.0148(9) Uani 1 1 d . . .
O1 O 0.5521(3) 0.31935(11) 0.75565(19) 0.0180(7) Uani 1 1 d . . .
O2 O 0.5048(3) 0.32817(12) 0.60476(19) 0.0171(7) Uani 1 1 d . . .
O3 O 0.6943(3) 0.29000(12) 0.6728(2) 0.0191(7) Uani 1 1 d . . .
Cu2 Cu 0.43558(5) 0.53141(2) 0.86105(4) 0.01664(12) Uani 1 1 d . A 2
C19 C 0.3716(4) 0.56269(18) 0.5449(3) 0.0183(10) Uani 1 1 d . A 2
H19A H 0.4525 0.5752 0.5313 0.027 Uiso 1 1 calc R A 2
H19B H 0.3036 0.5887 0.5247 0.027 Uiso 1 1 calc R A 2
H19C H 0.3464 0.5300 0.5117 0.027 Uiso 1 1 calc R A 2
C20 C 0.3909(4) 0.55355(17) 0.6501(3) 0.0141(9) Uani 1 1 d . A 2
N4 N 0.5310(3) 0.50113(14) 0.7736(2) 0.0149(8) Uani 1 1 d . A 2
C21 C 0.4988(4) 0.51323(16) 0.6821(3) 0.0154(9) Uani 1 1 d . A 2
C22 C 0.5605(4) 0.48876(18) 0.6216(3) 0.0209(10) Uani 1 1 d . A 2
H22 H 0.5390 0.4977 0.5575 0.025 Uiso 1 1 calc R A 2
C23 C 0.6545(4) 0.45075(19) 0.6530(3) 0.0227(11) Uani 1 1 d . A 2
H23 H 0.6948 0.4330 0.6107 0.027 Uiso 1 1 calc R A 2
C24 C 0.6872(4) 0.43974(17) 0.7466(3) 0.0206(10) Uani 1 1 d . A 2
H24 H 0.7522 0.4147 0.7702 0.025 Uiso 1 1 calc R A 2
C25 C 0.6250(4) 0.46528(17) 0.8053(3) 0.0176(10) Uani 1 1 d . A 2
H25 H 0.6480 0.4578 0.8700 0.021 Uiso 1 1 calc R A 2
N5 N 0.2663(3) 0.52430(14) 0.7632(2) 0.0138(8) Uani 1 1 d . A 2
C26 C 0.2638(4) 0.53385(16) 0.6723(3) 0.0135(9) Uani 1 1 d . A 2
C27 C 0.1501(4) 0.52854(17) 0.6053(3) 0.0161(9) Uani 1 1 d . A 2
H27 H 0.1497 0.5341 0.5416 0.019 Uiso 1 1 calc R A 2
C28 C 0.0372(4) 0.51504(16) 0.6314(3) 0.0177(10) Uani 1 1 d . A 2
H28 H -0.0411 0.5114 0.5857 0.021 Uiso 1 1 calc R A 2
C29 C 0.0390(4) 0.50692(17) 0.7242(3) 0.0199(10) Uani 1 1 d . A 2
H29 H -0.0376 0.4986 0.7441 0.024 Uiso 1 1 calc R A 2
C30 C 0.1574(4) 0.51144(16) 0.7872(3) 0.0156(9) Uani 1 1 d . A 2
H30 H 0.1605 0.5050 0.8510 0.019 Uiso 1 1 calc R A 2
N6 N 0.4474(3) 0.60501(14) 0.7958(2) 0.0158(8) Uani 1 1 d . A 2
C31 C 0.4241(4) 0.60672(17) 0.7024(3) 0.0160(9) Uani 1 1 d . A 2
C32 C 0.4210(4) 0.65341(17) 0.6560(3) 0.0185(10) Uani 1 1 d . A 2
H32 H 0.4049 0.6540 0.5901 0.022 Uiso 1 1 calc R A 2
C33 C 0.4414(4) 0.69953(18) 0.7063(3) 0.0217(10) Uani 1 1 d . A 2
H33 H 0.4407 0.7319 0.6750 0.026 Uiso 1 1 calc R A 2
C34 C 0.4627(4) 0.69802(18) 0.8018(3) 0.0213(10) Uani 1 1 d . A 2
H34 H 0.4749 0.7290 0.8378 0.026 Uiso 1 1 calc R A 2
C35 C 0.4659(4) 0.64944(17) 0.8437(3) 0.0177(10) Uani 1 1 d . A 2
H35 H 0.4819 0.6478 0.9096 0.021 Uiso 1 1 calc R A 2
C36 C 0.4600(4) 0.52083(17) 1.0238(3) 0.0184(10) Uani 1 1 d . A 2
O4 O 0.5467(3) 0.50548(13) 0.9793(2) 0.0207(7) Uani 1 1 d . A 2
O5 O 0.3632(3) 0.54532(12) 0.9693(2) 0.0224(7) Uani 1 1 d . A 2
O6 O 0.4667(3) 0.51182(11) 1.1075(2) 0.0200(7) Uani 1 1 d . A 2
Cu3 Cu 1.04578(5) 0.707000(19) 1.57233(3) 0.01457(12) Uani 1 1 d . B 3
C37 C 1.0566(4) 0.83392(18) 1.7946(3) 0.0187(10) Uani 1 1 d . B 3
H37A H 1.1438 0.8366 1.8343 0.028 Uiso 1 1 calc R B 3
H37B H 0.9947 0.8263 1.8331 0.028 Uiso 1 1 calc R B 3
H37C H 1.0336 0.8669 1.7617 0.028 Uiso 1 1 calc R B 3
C38 C 1.0531(4) 0.78998(16) 1.7236(3) 0.0148(9) Uani 1 1 d . B 3
N7 N 1.1482(3) 0.77201(14) 1.5892(2) 0.0149(8) Uani 1 1 d . B 3
C39 C 1.1473(4) 0.80386(16) 1.6618(3) 0.0138(9) Uani 1 1 d . B 3
C40 C 1.2291(4) 0.84653(18) 1.6783(3) 0.0177(9) Uani 1 1 d . B 3
H40 H 1.2296 0.8686 1.7299 0.021 Uiso 1 1 calc R B 3
C41 C 1.3101(4) 0.85671(18) 1.6188(3) 0.0193(10) Uani 1 1 d . B 3
H41 H 1.3659 0.8860 1.6294 0.023 Uiso 1 1 calc R B 3
C42 C 1.3099(4) 0.82412(18) 1.5439(3) 0.0184(10) Uani 1 1 d . B 3
H42 H 1.3650 0.8304 1.5025 0.022 Uiso 1 1 calc R B 3
C43 C 1.2269(4) 0.78253(17) 1.5320(3) 0.0164(9) Uani 1 1 d . B 3
H43 H 1.2249 0.7600 1.4806 0.020 Uiso 1 1 calc R B 3
C44 C 0.9143(4) 0.78322(16) 1.6644(3) 0.0145(9) Uani 1 1 d . B 3
N8 N 0.8942(3) 0.74619(15) 1.5992(2) 0.0150(8) Uani 1 1 d . B 3
C45 C 0.8111(4) 0.81251(17) 1.6801(3) 0.0186(10) Uani 1 1 d . B 3
H45 H 0.8247 0.8393 1.7257 0.022 Uiso 1 1 calc R B 3
C46 C 0.6870(5) 0.8018(2) 1.6274(3) 0.0256(11) Uani 1 1 d . B 3
H46 H 0.6158 0.8217 1.6371 0.031 Uiso 1 1 calc R B 3
C47 C 0.6667(4) 0.76302(18) 1.5622(3) 0.0225(11) Uani 1 1 d . B 3
H47 H 0.5825 0.7550 1.5269 0.027 Uiso 1 1 calc R B 3
C48 C 0.7747(4) 0.73600(19) 1.5498(3) 0.0207(10) Uani 1 1 d . B 3
H48 H 0.7634 0.7092 1.5044 0.025 Uiso 1 1 calc R B 3
N9 N 1.0975(3) 0.69588(13) 1.7223(2) 0.0131(8) Uani 1 1 d . B 3
C49 C 1.0939(4) 0.73821(16) 1.7762(3) 0.0128(9) Uani 1 1 d . B 3
C50 C 1.1224(4) 0.73428(18) 1.8726(3) 0.0153(9) Uani 1 1 d . B 3
H50 H 1.1219 0.7643 1.9100 0.018 Uiso 1 1 calc R B 3
C51 C 1.1514(4) 0.68579(18) 1.9135(3) 0.0206(11) Uani 1 1 d . B 3
H51 H 1.1705 0.6825 1.9793 0.025 Uiso 1 1 calc R B 3
C52 C 1.1527(4) 0.64267(18) 1.8592(3) 0.0200(10) Uani 1 1 d . B 3
H52 H 1.1719 0.6092 1.8861 0.024 Uiso 1 1 calc R B 3
C53 C 1.1248(4) 0.64963(18) 1.7627(3) 0.0180(10) Uani 1 1 d . B 3
H53 H 1.1253 0.6200 1.7243 0.022 Uiso 1 1 calc R B 3
C54 C 1.0504(4) 0.63337(17) 1.4770(3) 0.0170(10) Uani 1 1 d . B 3
O7 O 1.1438(3) 0.66777(11) 1.4946(2) 0.0182(7) Uani 1 1 d . B 3
O8 O 0.9598(3) 0.64216(11) 1.5217(2) 0.0190(7) Uani 1 1 d . B 3
O9 O 1.0481(3) 0.59587(12) 1.4218(2) 0.0217(7) Uani 1 1 d . B 3
Cu4 Cu 0.20441(5) 0.248361(19) 1.01244(4) 0.01366(12) Uani 1 1 d . C 4
C55 C 0.1645(4) 0.07517(16) 0.9266(3) 0.0175(10) Uani 1 1 d . C 4
H55A H 0.0887 0.0597 0.9436 0.026 Uiso 1 1 calc R C 4
H55B H 0.2421 0.0557 0.9565 0.026 Uiso 1 1 calc R C 4
H55C H 0.1539 0.0738 0.8590 0.026 Uiso 1 1 calc R C 4
C56 C 0.1784(4) 0.13214(16) 0.9592(3) 0.0110(9) Uani 1 1 d . C 4
N10 N 0.0547(3) 0.21450(14) 0.9286(2) 0.0136(8) Uani 1 1 d . C 4
C57 C 0.0560(4) 0.16270(16) 0.9137(3) 0.0118(9) Uani 1 1 d . C 4
C58 C -0.0532(4) 0.13843(17) 0.8593(3) 0.0160(9) Uani 1 1 d . C 4
H58 H -0.0534 0.1019 0.8499 0.019 Uiso 1 1 calc R C 4
C59 C -0.1610(4) 0.16763(18) 0.8190(3) 0.0181(10) Uani 1 1 d . C 4
H59 H -0.2346 0.1515 0.7808 0.022 Uiso 1 1 calc R C 4
C60 C -0.1595(4) 0.22067(18) 0.8352(3) 0.0199(10) Uani 1 1 d . C 4
H60 H -0.2325 0.2414 0.8086 0.024 Uiso 1 1 calc R C 4
C61 C -0.0506(4) 0.24319(18) 0.8906(3) 0.0160(9) Uani 1 1 d . C 4
H61 H -0.0498 0.2796 0.9021 0.019 Uiso 1 1 calc R C 4
N11 N 0.3223(3) 0.20731(14) 0.9525(2) 0.0138(7) Uani 1 1 d . C 4
C62 C 0.2983(4) 0.15642(16) 0.9326(3) 0.0128(9) Uani 1 1 d . C 4
C63 C 0.3818(4) 0.12767(18) 0.8917(3) 0.0167(9) Uani 1 1 d . C 4
H63 H 0.3643 0.0921 0.8760 0.020 Uiso 1 1 calc R C 4
C64 C 0.4908(4) 0.15158(18) 0.8740(3) 0.0197(10) Uani 1 1 d . C 4
H64 H 0.5489 0.1323 0.8466 0.024 Uiso 1 1 calc R C 4
C65 C 0.5151(4) 0.20273(19) 0.8959(3) 0.0215(10) Uani 1 1 d . C 4
H65 H 0.5901 0.2193 0.8847 0.026 Uiso 1 1 calc R C 4
C66 C 0.4280(4) 0.22975(18) 0.9346(3) 0.0179(10) Uani 1 1 d . C 4
H66 H 0.4435 0.2655 0.9491 0.021 Uiso 1 1 calc R C 4
N12 N 0.2045(3) 0.18210(13) 1.1047(2) 0.0128(8) Uani 1 1 d . C 4
C67 C 0.1956(4) 0.13482(16) 1.0667(3) 0.0126(9) Uani 1 1 d . C 4
C68 C 0.2038(4) 0.09017(17) 1.1215(3) 0.0159(9) Uani 1 1 d . C 4
H68 H 0.1992 0.0565 1.0941 0.019 Uiso 1 1 calc R C 4
C69 C 0.2189(4) 0.09604(18) 1.2175(3) 0.0171(10) Uani 1 1 d . C 4
H69 H 0.2237 0.0663 1.2564 0.020 Uiso 1 1 calc R C 4
C70 C 0.2267(4) 0.14519(18) 1.2554(3) 0.0172(10) Uani 1 1 d . C 4
H70 H 0.2370 0.1500 1.3204 0.021 Uiso 1 1 calc R C 4
C71 C 0.2193(4) 0.18696(17) 1.1966(3) 0.0164(10) Uani 1 1 d . C 4
H71 H 0.2249 0.2210 1.2225 0.020 Uiso 1 1 calc R C 4
C72 C 0.2346(4) 0.32849(17) 1.0944(3) 0.0153(9) Uani 1 1 d . C 4
O10 O 0.1217(3) 0.31076(11) 1.0519(2) 0.0179(7) Uani 1 1 d . C 4
O11 O 0.3296(3) 0.29767(11) 1.0854(2) 0.0168(7) Uani 1 1 d . C 4
O12 O 0.2509(3) 0.37034(11) 1.1387(2) 0.0179(7) Uani 1 1 d . C 4
O13 O 0.3459(3) 0.68982(14) 1.4053(3) 0.0318(9) Uani 1 1 d D D 5
H13A H 0.276(3) 0.6785(18) 1.422(4) 0.048 Uiso 1 1 d D E 5
H13B H 0.329(5) 0.7196(13) 1.373(3) 0.048 Uiso 1 1 d D F 5
O14 O 0.7464(3) 0.48836(15) 1.4591(3) 0.0354(9) Uani 1 1 d D G 5
H14A H 0.667(3) 0.4748(18) 1.439(4) 0.053 Uiso 1 1 d D H 5
H14B H 0.739(5) 0.5206(11) 1.482(4) 0.053 Uiso 1 1 d D I 5
O15 O 0.5582(3) 0.63283(14) 1.3907(3) 0.0349(9) Uani 1 1 d D J 5
H15A H 0.488(3) 0.6510(17) 1.399(4) 0.052 Uiso 1 1 d D K 5
H15B H 0.526(4) 0.6048(14) 1.355(3) 0.052 Uiso 1 1 d D L 5
O16 O 0.4826(4) 0.46577(14) 1.3786(2) 0.0343(9) Uani 1 1 d D M 5
H16A H 0.470(5) 0.4435(14) 1.329(3) 0.051 Uiso 1 1 d D N 5
H16B H 0.453(5) 0.4974(10) 1.358(3) 0.051 Uiso 1 1 d D O 5
O17 O 0.7371(3) 0.58777(14) 1.5337(3) 0.0299(8) Uani 1 1 d D P 5
H17A H 0.810(3) 0.6051(17) 1.538(4) 0.045 Uiso 1 1 d D Q 5
H17B H 0.671(3) 0.6052(18) 1.499(3) 0.045 Uiso 1 1 d D R 5
O18 O 0.8299(4) 0.54808(15) 1.3184(2) 0.0368(9) Uani 1 1 d D S 5
H18A H 0.895(4) 0.5660(19) 1.357(3) 0.055 Uiso 1 1 d D T 5
H18B H 0.792(5) 0.5277(19) 1.356(3) 0.055 Uiso 1 1 d D U 5
O19 O 0.1347(3) 0.52856(14) 1.0345(2) 0.0287(8) Uani 1 1 d D V 5
H19D H 0.141(4) 0.5122(19) 1.088(2) 0.043 Uiso 1 1 d D W 5
H19E H 0.209(3) 0.529(2) 1.018(3) 0.043 Uiso 1 1 d D X 5
O20 O 0.1322(4) 0.46190(14) 1.1870(3) 0.0366(9) Uani 1 1 d D Y 5
H20A H 0.149(5) 0.4344(16) 1.154(4) 0.055 Uiso 1 1 d D Z 5
H20B H 0.049(3) 0.460(2) 1.190(4) 0.055 Uiso 1 1 d D A 5
O21 O 0.4241(4) 0.55841(16) 1.2671(3) 0.0461(11) Uani 1 1 d D B 5
H21A H 0.430(5) 0.546(2) 1.211(2) 0.069 Uiso 1 1 d D C 5
H21B H 0.339(3) 0.552(2) 1.271(4) 0.069 Uiso 1 1 d D D 5
O22 O 0.4869(3) 0.41699(14) 1.2092(3) 0.0321(8) Uani 1 1 d D E 5
H22A H 0.480(5) 0.4444(14) 1.172(3) 0.048 Uiso 1 1 d D F 5
H22B H 0.412(3) 0.4000(17) 1.202(4) 0.048 Uiso 1 1 d D G 5
O23 O 0.5824(3) 0.32893(12) 1.0798(2) 0.0240(8) Uani 1 1 d D H 5
H23A H 0.500(2) 0.3222(16) 1.081(4) 0.036 Uiso 1 1 d D I 5
H23B H 0.601(4) 0.3619(10) 1.094(4) 0.036 Uiso 1 1 d D J 5
O24 O 0.7136(3) 0.42877(14) 1.0754(2) 0.0323(8) Uani 1 1 d D K 5
H24A H 0.782(3) 0.425(2) 1.048(3) 0.049 Uiso 1 1 d D L 5
H24B H 0.657(4) 0.4499(19) 1.036(3) 0.049 Uiso 1 1 d D M 5
O25 O 0.8977(4) 0.46336(13) 1.2286(2) 0.0309(8) Uani 1 1 d D N 5
H25A H 0.870(5) 0.4918(14) 1.253(3) 0.046 Uiso 1 1 d D O 5
H25B H 0.842(4) 0.4563(19) 1.173(2) 0.046 Uiso 1 1 d D P 5
O26 O 0.7025(3) 0.31381(14) 0.9327(2) 0.0246(8) Uani 1 1 d D Q 5
H26A H 0.655(4) 0.317(2) 0.975(2) 0.037 Uiso 1 1 d D R 5
H26B H 0.656(4) 0.315(2) 0.8755(14) 0.037 Uiso 1 1 d D S 5
O27 O 0.9048(3) 0.37852(13) 0.9805(2) 0.0266(8) Uani 1 1 d D T 5
H27A H 0.834(3) 0.3607(16) 0.952(3) 0.040 Uiso 1 1 d D U 5
H27B H 0.971(3) 0.3571(15) 0.999(3) 0.040 Uiso 1 1 d D V 5
O28 O 0.9289(3) 0.47827(13) 0.9116(2) 0.0255(8) Uani 1 1 d D W 5
H28A H 0.916(4) 0.4476(12) 0.939(3) 0.038 Uiso 1 1 d D X 5
H28B H 1.002(3) 0.4927(16) 0.946(3) 0.038 Uiso 1 1 d D Y 5
O29 O 0.1878(4) 0.55231(16) 1.3032(3) 0.0521(11) Uani 1 1 d D Z 5
H29A H 0.137(5) 0.565(2) 1.340(4) 0.078 Uiso 1 1 d D A 5
H29B H 0.160(6) 0.5200(13) 1.284(4) 0.078 Uiso 1 1 d D B 5

loop_
_atom_site_aniso_label
_atom_site_aniso_U_11
_atom_site_aniso_U_22
_atom_site_aniso_U_33
_atom_site_aniso_U_23
_atom_site_aniso_U_13
_atom_site_aniso_U_12
Cu1 0.0127(2) 0.0160(3) 0.0114(2) -0.0001(2) 0.0036(2) 0.0013(2)
C1 0.015(2) 0.023(3) 0.017(2) -0.0037(19) 0.0030(18) -0.0012(18)
C2 0.014(2) 0.011(2) 0.015(2) -0.0005(18) 0.0035(17) 0.0010(18)
N1 0.0146(18) 0.0131(19) 0.0122(18) 0.0004(15) 0.0043(15) 0.0006(15)
C3 0.020(2) 0.008(2) 0.012(2) 0.0006(17) 0.0030(18) 0.0025(18)
C4 0.015(2) 0.012(2) 0.017(2) 0.0016(18) 0.0077(18) 0.0005(17)
C5 0.025(2) 0.012(2) 0.016(2) 0.0017(18) 0.006(2) 0.0035(19)
C6 0.025(2) 0.008(2) 0.011(2) 0.0002(17) 0.0009(19) 0.0017(18)
C7 0.015(2) 0.010(2) 0.018(2) 0.0026(18) 0.0026(18) -0.0024(17)
N2 0.0156(19) 0.0121(19) 0.0144(18) -0.0011(15) 0.0029(15) 0.0009(15)
C8 0.019(2) 0.010(2) 0.014(2) -0.0054(17) 0.0044(18) -0.0009(18)
C9 0.019(2) 0.017(3) 0.017(2) -0.0040(19) -0.0003(19) 0.0014(19)
C10 0.030(3) 0.015(3) 0.020(2) -0.0006(19) -0.002(2) 0.004(2)
C11 0.033(3) 0.015(2) 0.012(2) 0.0020(18) 0.006(2) 0.001(2)
C12 0.023(2) 0.013(2) 0.017(2) 0.0004(18) 0.007(2) 0.0028(19)
N3 0.0157(18) 0.015(2) 0.0124(18) 0.0007(15) 0.0061(15) 0.0007(15)
C13 0.022(2) 0.015(2) 0.006(2) -0.0003(17) 0.0041(18) 0.0013(18)
C14 0.019(2) 0.020(3) 0.010(2) -0.0027(18) 0.0085(18) -0.0027(19)
C15 0.028(2) 0.017(3) 0.009(2) 0.0009(19) 0.0019(19) -0.005(2)
C16 0.035(3) 0.011(2) 0.017(2) 0.0007(18) 0.008(2) -0.001(2)
C17 0.027(2) 0.019(2) 0.008(2) -0.0003(17) 0.0014(19) 0.005(2)
C18 0.012(2) 0.017(2) 0.015(2) 0.0005(18) 0.0010(18) -0.0057(18)
O1 0.0189(16) 0.0250(19) 0.0107(15) -0.0001(13) 0.0047(13) 0.0059(13)
O2 0.0112(15) 0.0277(18) 0.0127(15) 0.0019(13) 0.0034(12) 0.0033(13)
O3 0.0163(16) 0.0218(19) 0.0200(17) 0.0007(13) 0.0056(14) 0.0042(13)
Cu2 0.0181(3) 0.0185(3) 0.0135(3) 0.0027(2) 0.0039(2) 0.0042(2)
C19 0.017(2) 0.025(3) 0.012(2) 0.0009(19) 0.0009(18) -0.002(2)
C20 0.016(2) 0.014(2) 0.012(2) 0.0028(17) -0.0001(18) -0.0038(17)
N4 0.0112(18) 0.015(2) 0.0184(19) 0.0001(15) 0.0031(15) -0.0006(15)
C21 0.014(2) 0.016(2) 0.017(2) 0.0011(18) 0.0038(18) -0.0028(17)
C22 0.020(2) 0.027(3) 0.015(2) 0.0024(19) 0.0034(19) 0.002(2)
C23 0.020(2) 0.029(3) 0.024(3) -0.007(2) 0.013(2) 0.002(2)
C24 0.014(2) 0.012(2) 0.037(3) 0.003(2) 0.007(2) 0.0024(18)
C25 0.011(2) 0.020(3) 0.021(2) 0.0035(19) 0.0030(19) -0.0033(19)
N5 0.0154(18) 0.0117(19) 0.0133(18) -0.0004(15) 0.0012(15) -0.0002(15)
C26 0.013(2) 0.007(2) 0.020(2) -0.0021(18) 0.0029(17) 0.0021(17)
C27 0.018(2) 0.016(2) 0.013(2) -0.0006(18) 0.0020(18) 0.0020(19)
C28 0.014(2) 0.014(2) 0.023(2) -0.0013(18) 0.0002(19) 0.0021(17)
C29 0.019(2) 0.011(2) 0.031(3) 0.003(2) 0.008(2) 0.0000(19)
C30 0.023(2) 0.009(2) 0.015(2) 0.0014(17) 0.0059(19) -0.0018(18)
N6 0.0138(18) 0.016(2) 0.0177(19) 0.0020(15) 0.0031(16) 0.0020(15)
C31 0.012(2) 0.020(3) 0.014(2) -0.0026(19) -0.0019(18) -0.0037(18)
C32 0.016(2) 0.020(3) 0.020(2) 0.0051(19) 0.0048(19) -0.0028(19)
C33 0.018(2) 0.014(3) 0.031(3) 0.007(2) 0.001(2) -0.0036(19)
C34 0.019(2) 0.017(3) 0.025(3) -0.004(2) -0.001(2) -0.0036(19)
C35 0.016(2) 0.017(3) 0.020(2) -0.0028(19) 0.0033(19) -0.0015(19)
C36 0.019(2) 0.013(2) 0.023(2) -0.0056(19) 0.002(2) -0.0038(18)
O4 0.0128(15) 0.034(2) 0.0148(16) -0.0011(14) 0.0017(13) -0.0014(14)
O5 0.0235(17) 0.027(2) 0.0177(16) 0.0037(14) 0.0066(14) 0.0084(14)
O6 0.0288(18) 0.0188(18) 0.0121(16) 0.0026(13) 0.0042(14) 0.0000(14)
Cu3 0.0174(3) 0.0135(3) 0.0131(3) -0.0013(2) 0.0042(2) -0.0009(2)
C37 0.025(2) 0.020(3) 0.016(2) -0.0049(18) 0.013(2) -0.0051(19)
C38 0.016(2) 0.011(2) 0.019(2) 0.0022(18) 0.0072(19) 0.0020(17)
N7 0.0181(19) 0.014(2) 0.0137(19) 0.0009(15) 0.0052(16) 0.0015(15)
C39 0.018(2) 0.011(2) 0.013(2) 0.0012(17) 0.0045(18) 0.0041(18)
C40 0.021(2) 0.016(2) 0.017(2) -0.0053(19) 0.0061(18) -0.004(2)
C41 0.019(2) 0.020(3) 0.021(2) -0.0022(19) 0.0069(19) -0.0081(19)
C42 0.015(2) 0.026(3) 0.016(2) 0.0013(19) 0.0065(19) 0.0002(19)
C43 0.021(2) 0.018(2) 0.011(2) -0.0013(18) 0.0053(19) 0.0016(19)
C44 0.019(2) 0.012(2) 0.016(2) 0.0048(18) 0.0124(19) -0.0009(18)
N8 0.0130(17) 0.018(2) 0.0143(18) 0.0043(16) 0.0028(15) 0.0006(16)
C45 0.024(2) 0.016(2) 0.018(2) 0.0033(18) 0.010(2) -0.0016(19)
C46 0.021(3) 0.029(3) 0.029(3) 0.013(2) 0.011(2) 0.008(2)
C47 0.015(2) 0.030(3) 0.019(2) 0.013(2) -0.0024(19) 0.000(2)
C48 0.021(2) 0.027(3) 0.013(2) 0.0066(19) 0.0011(19) 0.002(2)
N9 0.0147(18) 0.011(2) 0.0135(18) -0.0007(15) 0.0033(15) -0.0027(15)
C49 0.010(2) 0.014(2) 0.015(2) -0.0027(18) 0.0052(17) -0.0024(17)
C50 0.015(2) 0.022(3) 0.011(2) -0.0006(18) 0.0052(18) 0.0019(18)
C51 0.016(2) 0.030(3) 0.017(2) 0.004(2) 0.004(2) 0.006(2)
C52 0.021(2) 0.018(3) 0.022(2) 0.007(2) 0.007(2) 0.004(2)
C53 0.019(2) 0.014(2) 0.020(2) -0.0003(19) 0.004(2) 0.0012(19)
C54 0.015(2) 0.016(3) 0.017(2) 0.0046(19) -0.0020(19) 0.0002(18)
O7 0.0199(16) 0.0176(17) 0.0181(16) -0.0044(13) 0.0065(13) -0.0012(13)
O8 0.0231(17) 0.0164(17) 0.0181(16) -0.0032(13) 0.0060(14) -0.0061(13)
O9 0.0325(19) 0.0133(17) 0.0175(16) -0.0052(13) 0.0019(14) -0.0012(14)
Cu4 0.0143(3) 0.0108(3) 0.0163(3) -0.0006(2) 0.0042(2) 0.0005(2)
C55 0.019(2) 0.015(2) 0.019(2) -0.0031(18) 0.0045(19) -0.0034(19)
C56 0.010(2) 0.010(2) 0.012(2) -0.0010(17) 0.0013(17) 0.0014(16)
N10 0.0150(18) 0.015(2) 0.0122(18) 0.0031(15) 0.0055(15) -0.0010(15)
C57 0.016(2) 0.012(2) 0.009(2) 0.0008(16) 0.0060(17) -0.0018(17)
C58 0.018(2) 0.017(2) 0.014(2) 0.0001(18) 0.0063(18) -0.0023(18)
C59 0.016(2) 0.026(3) 0.013(2) 0.0033(19) 0.0039(18) -0.0030(19)
C60 0.016(2) 0.029(3) 0.015(2) 0.0067(19) 0.0062(19) 0.0055(19)
C61 0.013(2) 0.022(3) 0.014(2) 0.0084(19) 0.0057(18) 0.0058(19)
N11 0.0135(17) 0.0140(19) 0.0139(17) 0.0004(16) 0.0031(15) -0.0005(16)
C62 0.011(2) 0.014(2) 0.011(2) 0.0038(17) -0.0014(17) -0.0014(17)
C63 0.017(2) 0.016(2) 0.017(2) -0.0009(18) 0.0041(19) 0.0016(18)
C64 0.021(2) 0.021(3) 0.019(2) -0.0029(19) 0.009(2) 0.003(2)
C65 0.020(2) 0.022(3) 0.026(2) 0.004(2) 0.012(2) -0.003(2)
C66 0.020(2) 0.014(2) 0.020(2) 0.0035(18) 0.005(2) -0.0005(18)
N12 0.0135(18) 0.012(2) 0.0143(19) -0.0010(14) 0.0056(15) -0.0023(14)
C67 0.009(2) 0.014(2) 0.013(2) 0.0003(17) -0.0008(17) -0.0040(17)
C68 0.017(2) 0.010(2) 0.020(2) 0.0031(18) 0.0034(19) -0.0010(18)
C69 0.015(2) 0.018(3) 0.018(2) 0.0068(19) 0.0029(19) 0.0024(18)
C70 0.017(2) 0.027(3) 0.008(2) 0.0030(18) 0.0012(18) -0.0003(19)
C71 0.014(2) 0.016(2) 0.019(2) -0.0019(18) 0.0029(19) 0.0033(18)
C72 0.020(2) 0.014(2) 0.014(2) 0.0029(18) 0.0077(19) -0.0043(18)
O10 0.0163(16) 0.0142(16) 0.0245(17) -0.0053(13) 0.0070(14) -0.0026(13)
O11 0.0141(15) 0.0148(17) 0.0202(16) -0.0036(13) 0.0010(13) 0.0008(12)
O12 0.0223(17) 0.0168(17) 0.0158(16) -0.0021(13) 0.0070(13) -0.0009(13)
O13 0.032(2) 0.029(2) 0.038(2) 0.0076(16) 0.0177(18) 0.0077(16)
O14 0.030(2) 0.039(2) 0.037(2) -0.0103(18) 0.0070(18) -0.0056(18)
O15 0.033(2) 0.024(2) 0.052(3) 0.0014(17) 0.0197(19) 0.0048(16)
O16 0.040(2) 0.030(2) 0.029(2) -0.0026(17) 0.0001(18) 0.0048(18)
O17 0.0275(19) 0.035(2) 0.030(2) -0.0100(17) 0.0122(17) -0.0122(16)
O18 0.038(2) 0.043(3) 0.031(2) -0.0083(18) 0.0095(18) -0.0090(18)
O19 0.0224(17) 0.034(2) 0.032(2) -0.0011(17) 0.0100(16) -0.0009(16)
O20 0.036(2) 0.024(2) 0.051(3) -0.0080(18) 0.014(2) 0.0012(17)
O21 0.061(3) 0.042(3) 0.043(2) -0.0078(19) 0.028(2) 0.004(2)
O22 0.038(2) 0.025(2) 0.031(2) 0.0065(16) 0.0016(18) 0.0000(16)
O23 0.0228(18) 0.0220(19) 0.0276(19) -0.0041(15) 0.0066(15) -0.0037(14)
O24 0.034(2) 0.032(2) 0.032(2) 0.0013(17) 0.0096(17) 0.0071(17)
O25 0.044(2) 0.022(2) 0.028(2) -0.0038(15) 0.0099(18) 0.0098(17)
O26 0.0216(18) 0.036(2) 0.0167(17) -0.0017(16) 0.0050(15) -0.0001(15)
O27 0.0235(18) 0.0232(19) 0.030(2) 0.0055(16) -0.0001(16) -0.0021(15)
O28 0.0243(19) 0.0206(19) 0.030(2) 0.0018(15) 0.0024(16) 0.0027(14)
O29 0.064(3) 0.047(3) 0.052(3) -0.017(2) 0.026(2) -0.007(2)

loop_
_atom_type_symbol
_atom_type_description
_atom_type_scat_dispersion_real
_atom_type_scat_dispersion_imag
_atom_type_scat_source
C C 0.0033 0.0016 'International Tables Vol C Tables 4.2.6.8 and 6.1.1.4'
H H 0.0000 0.0000 'International Tables Vol C Tables 4.2.6.8 and 6.1.1.4'
Cu Cu 0.3201 1.2651 'International Tables Vol C Tables 4.2.6.8 and 6.1.1.4'
N N 0.0061 0.0033 'International Tables Vol C Tables 4.2.6.8 and 6.1.1.4'
O O 0.0106 0.0060 'International Tables Vol C Tables 4.2.6.8 and 6.1.1.4'

loop_
_geom_angle_atom_site_label_1
_geom_angle_atom_site_label_2
_geom_angle_atom_site_label_3
_geom_angle
O2 Cu1 O1 67.76(12)
O2 Cu1 N2 99.15(13)
O1 Cu1 N2 164.31(13)
O2 Cu1 N1 164.36(13)
O1 Cu1 N1 100.93(13)
N2 Cu1 N1 90.09(14)
O2 Cu1 N3 108.07(13)
O1 Cu1 N3 104.07(13)
N2 Cu1 N3 87.92(14)
N1 Cu1 N3 84.70(13)
C2 C1 H1A 109.5
C2 C1 H1B 109.5
H1A C1 H1B 109.5
C2 C1 H1C 109.5
H1A C1 H1C 109.5
H1B C1 H1C 109.5
C1 C2 C3 110.0(3)
C1 C2 C13 110.4(3)
C3 C2 C13 106.2(3)
C1 C2 C8 109.7(3)
C3 C2 C8 111.7(3)
C13 C2 C8 108.7(3)
C7 N1 C3 119.6(3)
C7 N1 Cu1 119.9(3)
C3 N1 Cu1 120.3(3)
N1 C3 C4 120.1(4)
N1 C3 C2 117.8(3)
C4 C3 C2 122.0(4)
C3 C4 C5 119.8(4)
C3 C4 H4 120.1
C5 C4 H4 120.1
C6 C5 C4 120.1(4)
C6 C5 H5 120.0
C4 C5 H5 120.0
C5 C6 C7 117.6(4)
C5 C6 H6 121.2
C7 C6 H6 121.2
N1 C7 C6 122.7(4)
N1 C7 H7 118.6
C6 C7 H7 118.6
C8 N2 C12 119.4(4)
C8 N2 Cu1 120.6(3)
C12 N2 Cu1 119.7(3)
N2 C8 C9 120.4(4)
N2 C8 C2 117.6(4)
C9 C8 C2 122.0(4)
C10 C9 C8 119.9(4)
C10 C9 H9 120.1
C8 C9 H9 120.1
C9 C10 C11 119.3(4)
C9 C10 H10 120.3
C11 C10 H10 120.3
C12 C11 C10 118.2(4)
C12 C11 H11 120.9
C10 C11 H11 120.9
N2 C12 C11 122.8(4)
N2 C12 H12 118.6
C11 C12 H12 118.6
C13 N3 C17 119.6(4)
C13 N3 Cu1 117.4(3)
C17 N3 Cu1 122.9(3)
N3 C13 C14 121.6(4)
N3 C13 C2 116.8(4)
C14 C13 C2 121.6(4)
C15 C14 C13 118.5(4)
C15 C14 H14 120.7
C13 C14 H14 120.7
C14 C15 C16 120.0(4)
C14 C15 H15 120.0
C16 C15 H15 120.0
C17 C16 C15 118.0(4)
C17 C16 H16 121.0
C15 C16 H16 121.0
N3 C17 C16 122.2(4)
N3 C17 H17 118.9
C16 C17 H17 118.9
O3 C18 O2 124.5(4)
O3 C18 O1 123.3(4)
O2 C18 O1 112.2(4)
C18 O1 Cu1 89.0(2)
C18 O2 Cu1 90.9(2)
O5 Cu2 N4 164.03(14)
O5 Cu2 O4 67.00(12)
N4 Cu2 O4 98.68(13)
O5 Cu2 N5 98.55(13)
N4 Cu2 N5 90.13(14)
O4 Cu2 N5 147.52(13)
O5 Cu2 N6 106.26(13)
N4 Cu2 N6 87.90(14)
O4 Cu2 N6 127.44(13)
N5 Cu2 N6 83.82(14)
C20 C19 H19A 109.5
C20 C19 H19B 109.5
H19A C19 H19B 109.5
C20 C19 H19C 109.5
H19A C19 H19C 109.5
H19B C19 H19C 109.5
C19 C20 C21 109.5(3)
C19 C20 C26 109.9(3)
C21 C20 C26 109.9(3)
C19 C20 C31 109.2(3)
C21 C20 C31 111.5(3)
C26 C20 C31 106.9(3)
C21 N4 C25 120.0(4)
C21 N4 Cu2 120.7(3)
C25 N4 Cu2 119.2(3)
N4 C21 C22 119.6(4)
N4 C21 C20 117.7(4)
C22 C21 C20 122.7(4)
C21 C22 C23 120.9(4)
C21 C22 H22 119.6
C23 C22 H22 119.6
C24 C23 C22 118.5(4)
C24 C23 H23 120.8
C22 C23 H23 120.8
C25 C24 C23 119.2(4)
C25 C24 H24 120.4
C23 C24 H24 120.4
N4 C25 C24 121.8(4)
N4 C25 H25 119.1
C24 C25 H25 119.1
C30 N5 C26 119.0(4)
C30 N5 Cu2 120.9(3)
C26 N5 Cu2 120.0(3)
N5 C26 C27 120.5(4)
N5 C26 C20 116.5(3)
C27 C26 C20 122.9(4)
C28 C27 C26 119.8(4)
C28 C27 H27 120.1
C26 C27 H27 120.1
C29 C28 C27 119.7(4)
C29 C28 H28 120.2
C27 C28 H28 120.2
C28 C29 C30 117.3(4)
C28 C29 H29 121.3
C30 C29 H29 121.3
N5 C30 C29 123.6(4)
N5 C30 H30 118.2
C29 C30 H30 118.2
C35 N6 C31 119.1(4)
C35 N6 Cu2 122.3(3)
C31 N6 Cu2 118.3(3)
N6 C31 C32 121.1(4)
N6 C31 C20 116.4(4)
C32 C31 C20 122.3(4)
C31 C32 C33 119.6(4)
C31 C32 H32 120.2
C33 C32 H32 120.2
C34 C33 C32 119.5(4)
C34 C33 H33 120.2
C32 C33 H33 120.2
C33 C34 C35 117.5(4)
C33 C34 H34 121.2
C35 C34 H34 121.2
N6 C35 C34 123.2(4)
N6 C35 H35 118.4
C34 C35 H35 118.4
O6 C36 O4 123.7(4)
O6 C36 O5 124.0(4)
O4 C36 O5 112.3(4)
C36 O4 Cu2 89.7(3)
C36 O5 Cu2 90.9(2)
O8 Cu3 N7 163.56(13)
O8 Cu3 O7 67.00(12)
N7 Cu3 O7 99.01(13)
O8 Cu3 N8 100.12(14)
N7 Cu3 N8 89.66(14)
O7 Cu3 N8 155.95(13)
O8 Cu3 N9 105.35(12)
N7 Cu3 N9 88.68(13)
O7 Cu3 N9 118.37(13)
N8 Cu3 N9 83.99(13)
C38 C37 H37A 109.5
C38 C37 H37B 109.5
H37A C37 H37B 109.5
C38 C37 H37C 109.5
H37A C37 H37C 109.5
H37B C37 H37C 109.5
C37 C38 C39 108.4(3)
C37 C38 C44 110.0(3)
C39 C38 C44 110.8(3)
C37 C38 C49 109.1(3)
C39 C38 C49 110.5(3)
C44 C38 C49 108.0(3)
C43 N7 C39 119.6(4)
C43 N7 Cu3 119.5(3)
C39 N7 Cu3 120.7(3)
N7 C39 C40 120.2(4)
N7 C39 C38 116.8(4)
C40 C39 C38 123.0(4)
C41 C40 C39 119.5(4)
C41 C40 H40 120.2
C39 C40 H40 120.2
C40 C41 C42 120.1(4)
C40 C41 H41 120.0
C42 C41 H41 120.0
C43 C42 C41 117.3(4)
C43 C42 H42 121.4
C41 C42 H42 121.4
N7 C43 C42 123.3(4)
N7 C43 H43 118.3
C42 C43 H43 118.3
N8 C44 C45 120.1(4)
N8 C44 C38 117.7(4)
C45 C44 C38 122.2(4)
C44 N8 C48 120.6(4)
C44 N8 Cu3 119.6(3)
C48 N8 Cu3 119.8(3)
C44 C45 C46 118.6(4)
C44 C45 H45 120.7
C46 C45 H45 120.7
C47 C46 C45 121.0(4)
C47 C46 H46 119.5
C45 C46 H46 119.5
C46 C47 C48 116.9(4)
C46 C47 H47 121.6
C48 C47 H47 121.6
N8 C48 C47 122.7(4)
N8 C48 H48 118.6
C47 C48 H48 118.6
C53 N9 C49 119.1(4)
C53 N9 Cu3 123.5(3)
C49 N9 Cu3 117.3(3)
N9 C49 C50 121.0(4)
N9 C49 C38 115.9(3)
C50 C49 C38 123.1(4)
C51 C50 C49 119.1(4)
C51 C50 H50 120.5
C49 C50 H50 120.5
C52 C51 C50 120.1(4)
C52 C51 H51 119.9
C50 C51 H51 119.9
C51 C52 C53 117.7(4)
C51 C52 H52 121.2
C53 C52 H52 121.2
N9 C53 C52 123.0(4)
N9 C53 H53 118.5
C52 C53 H53 118.5
O9 C54 O8 123.5(4)
O9 C54 O7 123.3(4)
O8 C54 O7 113.3(4)
C54 O7 Cu3 89.2(2)
C54 O8 Cu3 90.4(3)
O11 Cu4 O10 66.89(12)
O11 Cu4 N10 166.00(13)
O10 Cu4 N10 101.11(13)
O11 Cu4 N11 99.75(13)
O10 Cu4 N11 157.84(13)
N10 Cu4 N11 89.22(14)
O11 Cu4 N12 104.79(13)
O10 Cu4 N12 112.76(12)
N10 Cu4 N12 86.24(14)
N11 Cu4 N12 87.23(13)
C56 C55 H55A 109.5
C56 C55 H55B 109.5
H55A C55 H55B 109.5
C56 C55 H55C 109.5
H55A C55 H55C 109.5
H55B C55 H55C 109.5
C55 C56 C57 109.7(3)
C55 C56 C62 109.4(3)
C57 C56 C62 110.3(3)
C55 C56 C67 110.0(3)
C57 C56 C67 108.4(3)
C62 C56 C67 109.1(3)
C57 N10 C61 120.5(4)
C57 N10 Cu4 119.9(3)
C61 N10 Cu4 119.5(3)
N10 C57 C58 119.7(4)
N10 C57 C56 118.1(3)
C58 C57 C56 122.2(4)
C59 C58 C57 120.2(4)
C59 C58 H58 119.9
C57 C58 H58 119.9
C60 C59 C58 118.9(4)
C60 C59 H59 120.5
C58 C59 H59 120.5
C59 C60 C61 119.3(4)
C59 C60 H60 120.3
C61 C60 H60 120.3
N10 C61 C60 121.4(4)
N10 C61 H61 119.3
C60 C61 H61 119.3
C66 N11 C62 119.9(4)
C66 N11 Cu4 119.9(3)
C62 N11 Cu4 120.2(3)
N11 C62 C63 120.0(4)
N11 C62 C56 117.5(3)
C63 C62 C56 122.5(4)
C64 C63 C62 119.1(4)
C64 C63 H63 120.4
C62 C63 H63 120.4
C65 C64 C63 120.3(4)
C65 C64 H64 119.9
C63 C64 H64 119.9
C64 C65 C66 118.3(4)
C64 C65 H65 120.8
C66 C65 H65 120.8
N11 C66 C65 122.3(4)
N11 C66 H66 118.8
C65 C66 H66 118.8
C67 N12 C71 119.6(4)
C67 N12 Cu4 117.3(3)
C71 N12 Cu4 123.0(3)
N12 C67 C68 121.1(4)
N12 C67 C56 116.8(4)
C68 C67 C56 122.1(4)
C67 C68 C69 118.5(4)
C67 C68 H68 120.8
C69 C68 H68 120.8
C70 C69 C68 119.6(4)
C70 C69 H69 120.2
C68 C69 H69 120.2
C71 C70 C69 118.2(4)
C71 C70 H70 120.9
C69 C70 H70 120.9
N12 C71 C70 123.1(4)
N12 C71 H71 118.5
C70 C71 H71 118.5
O12 C72 O10 123.8(4)
O12 C72 O11 123.6(4)
O10 C72 O11 112.6(4)
C72 O10 Cu4 90.2(2)
C72 O11 Cu4 90.2(2)
H13A O13 H13B 111(3)
H14A O14 H14B 109(3)
H15A O15 H15B 105(3)
H16A O16 H16B 108(3)
H17A O17 H17B 111(3)
H18A O18 H18B 106(3)
H19D O19 H19E 111(3)
H20A O20 H20B 108(3)
H21A O21 H21B 105(3)
H22A O22 H22B 111(3)
H23A O23 H23B 110(3)
H24A O24 H24B 106(3)
H25A O25 H25B 108(3)
H26A O26 H26B 113(3)
H27A O27 H27B 111(3)
H28A O28 H28B 107(3)
H29A O29 H29B 108(3)

loop_
_geom_bond_atom_site_label_1
_geom_bond_atom_site_label_2
_geom_bond_distance
Cu1 O2 1.945(3)
Cu1 O1 1.968(3)
Cu1 N2 1.975(3)
Cu1 N1 1.981(3)
Cu1 N3 2.195(4)
C1 C2 1.525(5)
C1 H1A 0.9800
C1 H1B 0.9800
C1 H1C 0.9800
C2 C3 1.553(6)
C2 C13 1.559(6)
C2 C8 1.563(6)
N1 C7 1.337(5)
N1 C3 1.349(5)
C3 C4 1.378(5)
C4 C5 1.383(6)
C4 H4 0.9500
C5 C6 1.365(6)
C5 H5 0.9500
C6 C7 1.385(6)
C6 H6 0.9500
C7 H7 0.9500
N2 C8 1.341(5)
N2 C12 1.351(5)
C8 C9 1.394(6)
C9 C10 1.381(6)
C9 H9 0.9500
C10 C11 1.385(6)
C10 H10 0.9500
C11 C12 1.374(6)
C11 H11 0.9500
C12 H12 0.9500
N3 C13 1.327(5)
N3 C17 1.353(6)
C13 C14 1.401(6)
C14 C15 1.385(6)
C14 H14 0.9500
C15 C16 1.386(6)
C15 H15 0.9500
C16 C17 1.386(6)
C16 H16 0.9500
C17 H17 0.9500
C18 O3 1.255(5)
C18 O2 1.299(5)
C18 O1 1.329(5)
Cu2 O5 1.956(3)
Cu2 N4 1.971(3)
Cu2 O4 1.988(3)
Cu2 N5 2.045(3)
Cu2 N6 2.139(4)
C19 C20 1.537(5)
C19 H19A 0.9800
C19 H19B 0.9800
C19 H19C 0.9800
C20 C21 1.538(6)
C20 C26 1.545(6)
C20 C31 1.570(6)
N4 C21 1.353(5)
N4 C25 1.361(5)
C21 C22 1.373(6)
C22 C23 1.399(6)
C22 H22 0.9500
C23 C24 1.375(7)
C23 H23 0.9500
C24 C25 1.370(6)
C24 H24 0.9500
C25 H25 0.9500
N5 C30 1.325(5)
N5 C26 1.358(5)
C26 C27 1.384(5)
C27 C28 1.384(6)
C27 H27 0.9500
C28 C29 1.381(6)
C28 H28 0.9500
C29 C30 1.391(6)
C29 H29 0.9500
C30 H30 0.9500
N6 C35 1.334(6)
N6 C31 1.345(5)
C31 C32 1.378(6)
C32 C33 1.389(6)
C32 H32 0.9500
C33 C34 1.378(6)
C33 H33 0.9500
C34 C35 1.390(6)
C34 H34 0.9500
C35 H35 0.9500
C36 O6 1.243(5)
C36 O4 1.307(5)
C36 O5 1.314(5)
Cu3 O8 1.965(3)
Cu3 N7 1.978(4)
Cu3 O7 1.988(3)
Cu3 N8 2.012(3)
Cu3 N9 2.176(3)
C37 C38 1.535(6)
C37 H37A 0.9800
C37 H37B 0.9800
C37 H37C 0.9800
C38 C39 1.539(6)
C38 C44 1.545(6)
C38 C49 1.552(6)
N7 C43 1.343(5)
N7 C39 1.350(5)
C39 C40 1.386(6)
C40 C41 1.385(6)
C40 H40 0.9500
C41 C42 1.387(6)
C41 H41 0.9500
C42 C43 1.372(6)
C42 H42 0.9500
C43 H43 0.9500
C44 N8 1.336(5)
C44 C45 1.391(6)
N8 C48 1.339(5)
C45 C46 1.398(7)
C45 H45 0.9500
C46 C47 1.368(7)
C46 H46 0.9500
C47 C48 1.388(6)
C47 H47 0.9500
C48 H48 0.9500
N9 C53 1.332(5)
N9 C49 1.353(5)
C49 C50 1.390(6)
C50 C51 1.389(6)
C50 H50 0.9500
C51 C52 1.369(6)
C51 H51 0.9500
C52 C53 1.399(6)
C52 H52 0.9500
C53 H53 0.9500
C54 O9 1.259(5)
C54 O8 1.303(5)
C54 O7 1.310(5)
Cu4 O11 1.972(3)
Cu4 O10 1.978(3)
Cu4 N10 1.982(3)
Cu4 N11 1.990(3)
Cu4 N12 2.180(3)
C55 C56 1.538(6)
C55 H55A 0.9800
C55 H55B 0.9800
C55 H55C 0.9800
C56 C57 1.538(5)
C56 C62 1.545(5)
C56 C67 1.557(6)
N10 C57 1.350(5)
N10 C61 1.351(5)
C57 C58 1.400(6)
C58 C59 1.386(6)
C58 H58 0.9500
C59 C60 1.383(6)
C59 H59 0.9500
C60 C61 1.384(6)
C60 H60 0.9500
C61 H61 0.9500
N11 C66 1.340(5)
N11 C62 1.352(5)
C62 C63 1.392(6)
C63 C64 1.387(6)
C63 H63 0.9500
C64 C65 1.364(6)
C64 H64 0.9500
C65 C66 1.380(6)
C65 H65 0.9500
C66 H66 0.9500
N12 C67 1.333(5)
N12 C71 1.336(5)
C67 C68 1.395(6)
C68 C69 1.398(6)
C68 H68 0.9500
C69 C70 1.376(6)
C69 H69 0.9500
C70 C71 1.371(6)
C70 H70 0.9500
C71 H71 0.9500
C72 O12 1.250(5)
C72 O10 1.304(5)
C72 O11 1.312(5)
O13 H13A 0.888(19)
O13 H13B 0.899(19)
O14 H14A 0.903(19)
O14 H14B 0.903(19)
O15 H15A 0.908(19)
O15 H15B 0.912(19)
O16 H16A 0.912(19)
O16 H16B 0.901(19)
O17 H17A 0.886(19)
O17 H17B 0.891(19)
O18 H18A 0.91(2)
O18 H18B 0.916(19)
O19 H19D 0.880(19)
O19 H19E 0.883(19)
O20 H20A 0.899(19)
O20 H20B 0.897(19)
O21 H21A 0.909(19)
O21 H21B 0.94(2)
O22 H22A 0.882(19)
O22 H22B 0.894(19)
O23 H23A 0.891(19)
O23 H23B 0.884(19)
O24 H24A 0.913(19)
O24 H24B 0.915(19)
O25 H25A 0.893(19)
O25 H25B 0.916(19)
O26 H26A 0.881(18)
O26 H26B 0.876(19)
O27 H27A 0.899(19)
O27 H27B 0.888(19)
O28 H28A 0.909(19)
O28 H28B 0.905(19)
O29 H29A 0.907(19)
O29 H29B 0.91(2)

loop_
_geom_hbond_atom_site_label_D
_geom_hbond_atom_site_label_H
_geom_hbond_atom_site_label_A
_geom_hbond_distance_DH
_geom_hbond_distance_HA
_geom_hbond_distance_DA
_geom_hbond_angle_DHA
_geom_hbond_site_symmetry_A
O13 H13B O3 0.899(19) 1.93(2) 2.814(5) 168(5) 2_657
O13 H13A O7 0.888(19) 1.96(3) 2.818(4) 161(5) 1_455
O14 H14A O16 0.903(19) 1.97(3) 2.846(5) 163(5) .
O14 H14B O17 0.903(19) 1.892(19) 2.793(5) 176(5) .
O15 H15A O13 0.908(19) 1.83(2) 2.737(5) 175(6) .
O15 H15B O21 0.912(19) 1.91(2) 2.801(5) 165(5) .
O16 H16B O21 0.901(19) 2.04(3) 2.882(6) 155(5) .
O16 H16A O22 0.912(19) 1.94(3) 2.806(5) 157(5) .
O17 H17A O8 0.886(19) 1.91(2) 2.787(4) 169(5) .
O17 H17B O15 0.891(19) 1.91(3) 2.757(5) 159(5) .
O18 H18A O9 0.91(2) 1.86(2) 2.759(5) 168(5) .
O18 H18B O14 0.916(19) 1.98(2) 2.878(5) 167(4) .
O19 H19E O5 0.883(19) 1.97(2) 2.837(4) 167(5) .
O19 H19D O20 0.880(19) 1.97(2) 2.833(5) 166(5) .
O20 H20A O12 0.899(19) 2.01(3) 2.835(5) 152(5) .
O20 H20B O25 0.897(19) 1.82(2) 2.696(5) 165(5) 1_455
O21 H21A O6 0.909(19) 1.87(2) 2.768(5) 169(6) .
O21 H21B O29 0.94(2) 1.77(2) 2.685(6) 164(5) .
O22 H22A O6 0.882(19) 1.97(2) 2.845(5) 171(5) .
O22 H22B O12 0.894(19) 1.91(3) 2.762(5) 158(5) .
O23 H23A O11 0.891(19) 1.936(19) 2.821(4) 172(4) .
O23 H23B O24 0.884(19) 2.15(3) 2.928(5) 147(4) .
O24 H24B O4 0.915(19) 1.92(2) 2.813(5) 166(5) .
O24 H24A O27 0.913(19) 2.17(3) 3.006(5) 152(5) .
O25 H25A O18 0.893(19) 1.842(19) 2.729(5) 172(4) .
O25 H25B O24 0.916(19) 1.88(2) 2.780(5) 166(5) .
O26 H26B O1 0.876(19) 1.87(2) 2.742(4) 177(5) .
O26 H26A O23 0.881(18) 1.912(19) 2.782(4) 169(4) .
O27 H27B O10 0.888(19) 2.01(2) 2.891(4) 175(5) 1_655
O27 H27A O26 0.899(19) 1.82(3) 2.682(5) 161(5) .
O28 H28B O19 0.905(19) 1.93(2) 2.820(5) 169(5) 1_655
O28 H28A O27 0.909(19) 1.89(2) 2.791(5) 170(5) .
O29 H29A O9 0.907(19) 1.87(2) 2.772(5) 173(5) 1_455
O29 H29B O20 0.91(2) 2.05(3) 2.869(5) 150(5) .
